data_7719825
loop_
_publ_author_name
'Bakija, Marija'
'Peri&#x107;, Berislav'
'Rinkovec, Tamara'
'Sanders, Ernest'
'Kokan, Zoran'
'&#x160;tefani&#x107;, Zoran'
'Vianello, Robert'
'Kirin, Sre&#x107;ko I'

_publ_section_title
;
 Induction of helical chirality in tetrahedral transition metal complexes
 with non-bridging monodentate oxazolines.
;
_journal_issue 46
_journal_name_full 'Dalton transactions (Cambridge, England : 2003)'
_journal_page_first 17083
_journal_page_last 17101
_journal_paper_doi 10.1039/d5dt02399h
_journal_volume 54
_journal_year 2025
_chemical_absolute_configuration syn
_chemical_formula_moiety 'C30 H26 I2 N2 O2 Zn'
_chemical_formula_sum 'C30 H26 I2 N2 O2 Zn'
_chemical_formula_weight 765.70
_space_group_crystal_system orthorhombic
_space_group_IT_number 19
_space_group_name_Hall 'P 2ac 2ab'
_space_group_name_H-M_alt 'P 21 21 21'
_atom_sites_solution_hydrogens geom
_atom_sites_solution_primary direct
_atom_sites_solution_secondary difmap
_audit_creation_method SHELXL-2019/3
_audit_update_record
;
2025-09-18 deposited with the CCDC.	2025-11-05 downloaded from the CCDC.
;
_cell_angle_alpha 90
_cell_angle_beta 90
_cell_angle_gamma 90
_cell_formula_units_Z 4
_cell_length_a 11.6207(2)
_cell_length_b 15.7953(2)
_cell_length_c 16.0535(2)
_cell_measurement_reflns_used 14154
_cell_measurement_temperature 290(2)
_cell_measurement_theta_max 76.6380
_cell_measurement_theta_min 3.8150
_cell_volume 2946.66(7)
_computing_cell_refinement 'CrysAlisPro 1.171.41.120a (Rigaku OD, 2021)'
_computing_data_collection 'CrysAlisPro 1.171.41.120a (Rigaku OD, 2021)'
_computing_data_reduction 'CrysAlisPro 1.171.41.120a (Rigaku OD, 2021)'
_computing_structure_refinement 'SHELXL-2019/2 (Sheldrick, 2019)'
_computing_structure_solution 'SHELXT 2014/5 (Sheldrick, 2014)'
_diffrn_ambient_temperature 290(2)
_diffrn_detector_area_resol_mean 10.0000
_diffrn_measured_fraction_theta_full 1.000
_diffrn_measured_fraction_theta_max 0.975
_diffrn_measurement_device_type 'XtaLAB Synergy, Dualflex, HyPix'
_diffrn_measurement_method '\w scans'
_diffrn_radiation_type CuK\a
_diffrn_radiation_wavelength 1.54184
_diffrn_reflns_av_R_equivalents 0.0296
_diffrn_reflns_av_unetI/netI 0.0266
_diffrn_reflns_Laue_measured_fraction_full 1.000
_diffrn_reflns_Laue_measured_fraction_max 0.975
_diffrn_reflns_limit_h_max 14
_diffrn_reflns_limit_h_min -13
_diffrn_reflns_limit_k_max 19
_diffrn_reflns_limit_k_min -12
_diffrn_reflns_limit_l_max 19
_diffrn_reflns_limit_l_min -20
_diffrn_reflns_number 19506
_diffrn_reflns_point_group_measured_fraction_full 0.999
_diffrn_reflns_point_group_measured_fraction_max 0.954
_diffrn_reflns_theta_full 67.684
_diffrn_reflns_theta_max 77.210
_diffrn_reflns_theta_min 3.926
_diffrn_source 'micro-focus sealed X-ray tube'
_exptl_absorpt_coefficient_mu 17.831
_exptl_absorpt_correction_T_max 0.995
_exptl_absorpt_correction_T_min 0.628
_exptl_absorpt_correction_type gaussian
_exptl_absorpt_process_details
;
CrysAlisPro 1.171.41.120a (Rigaku Oxford Diffraction, 2021)
Numerical absorption correction based on gaussian integration over
a multifaceted crystal model
Empirical absorption correction using spherical harmonics,
implemented in SCALE3 ABSPACK scaling algorithm.
;
_exptl_crystal_colour colorless
_exptl_crystal_density_diffrn 1.726
_exptl_crystal_description needle
_exptl_crystal_F_000 1488
_exptl_crystal_size_max 0.255
_exptl_crystal_size_mid 0.055
_exptl_crystal_size_min 0.038
_refine_diff_density_max 0.648
_refine_diff_density_min -0.468
_refine_diff_density_rms 0.049
_refine_ls_abs_structure_details
;
 Flack x determined using 2244 quotients [(I+)-(I-)]/[(I+)+(I-)]
 (Parsons, Flack and Wagner, Acta Cryst. B69 (2013) 249-259).
;
_refine_ls_abs_structure_Flack -0.018(2)
_refine_ls_extinction_method none
_refine_ls_goodness_of_fit_ref 1.046
_refine_ls_hydrogen_treatment constr
_refine_ls_matrix_type full
_refine_ls_number_parameters 334
_refine_ls_number_reflns 5960
_refine_ls_number_restraints 0
_refine_ls_restrained_S_all 1.046
_refine_ls_R_factor_all 0.0265
_refine_ls_R_factor_gt 0.0242
_refine_ls_shift/su_max 0.002
_refine_ls_shift/su_mean 0.000
_refine_ls_structure_factor_coef Fsqd
_refine_ls_weighting_details 'w=1/[\s^2^(Fo^2^)+(0.0190P)^2^+1.3146P] where P=(Fo^2^+2Fc^2^)/3'
_refine_ls_weighting_scheme calc
_refine_ls_wR_factor_gt 0.0555
_refine_ls_wR_factor_ref 0.0568
_reflns_Friedel_coverage 0.747
_reflns_Friedel_fraction_full 0.997
_reflns_Friedel_fraction_max 0.928
_reflns_number_gt 5606
_reflns_number_total 5960
_reflns_threshold_expression 'I > 2\s(I)'
_cod_data_source_file d5dt02399h4.cif
_cod_data_source_block Zn_1H2_I2
_cod_depositor_comments 'Adding full bibliography for 7719815--7719833.cif.'
_cod_database_code 7719825
_shelx_shelxl_version_number 2019/3
_shelx_space_group_comment
;
The symmetry employed for this shelxl refinement is uniquely defined
by the following loop, which should always be used as a source of
symmetry information in preference to the above space-group names.
They are only intended as comments.
;

loop_
_space_group_symop_operation_xyz
'x, y, z'
'-x+1/2, -y, z+1/2'
'x+1/2, -y+1/2, -z'
'-x, y+1/2, -z+1/2'

loop_
_atom_site_label
_atom_site_type_symbol
_atom_site_fract_x
_atom_site_fract_y
_atom_site_fract_z
_atom_site_U_iso_or_equiv
_atom_site_adp_type
_atom_site_occupancy
_atom_site_site_symmetry_order
_atom_site_calc_flag
_atom_site_refinement_flags_posn
_atom_site_refinement_flags_adp
_atom_site_refinement_flags_occupancy
_atom_site_disorder_assembly
_atom_site_disorder_group
Zn Zn 0.90691(5) 0.43019(4) 0.18753(3) 0.04776(13) Uani 1 1 d . . . . .
I1 I 0.81388(3) 0.57590(2) 0.22725(2) 0.06518(10) Uani 1 1 d . . . . .
I2 I 1.12707(3) 0.43988(3) 0.18234(3) 0.06886(11) Uani 1 1 d . . . . .
O1O1 O 0.7757(3) 0.2082(2) 0.3026(3) 0.0712(10) Uani 1 1 d . . . . .
C2O1 C 0.7673(5) 0.2828(3) 0.2641(3) 0.0568(12) Uani 1 1 d . . . . .
N3O1 N 0.8583(3) 0.3287(2) 0.2619(2) 0.0501(9) Uani 1 1 d . . . . .
C4O1 C 0.9511(4) 0.2818(3) 0.3081(3) 0.0557(11) Uani 1 1 d . . . . .
H4O1 H 1.017314 0.273747 0.271103 0.067 Uiso 1 1 calc R U . . .
C5O1 C 0.8940(6) 0.1963(3) 0.3243(4) 0.0701(15) Uani 1 1 d . . . . .
H5OA H 0.928575 0.152474 0.290171 0.084 Uiso 1 1 calc R U . . .
H5OB H 0.901414 0.180405 0.382458 0.084 Uiso 1 1 calc R U . . .
C1B1 C 0.9907(5) 0.3241(3) 0.3872(3) 0.0602(13) Uani 1 1 d . . . . .
C2B1 C 1.1071(6) 0.3283(4) 0.4041(4) 0.0782(17) Uani 1 1 d . . . . .
H2B1 H 1.159401 0.310587 0.363876 0.094 Uiso 1 1 calc R U . . .
C3B1 C 1.1477(8) 0.3583(6) 0.4794(6) 0.101(3) Uani 1 1 d . . . . .
H3B1 H 1.226438 0.361022 0.489578 0.122 Uiso 1 1 calc R U . . .
C4B1 C 1.0716(9) 0.3837(5) 0.5384(5) 0.100(3) Uani 1 1 d . . . . .
H4B1 H 1.098163 0.402862 0.589647 0.120 Uiso 1 1 calc R U . . .
C5B1 C 0.9559(9) 0.3815(5) 0.5228(5) 0.101(3) Uani 1 1 d . . . . .
H5B1 H 0.904287 0.399902 0.563201 0.121 Uiso 1 1 calc R U . . .
C6B1 C 0.9155(7) 0.3517(5) 0.4471(4) 0.085(2) Uani 1 1 d . . . . .
H6B1 H 0.836754 0.350448 0.436811 0.102 Uiso 1 1 calc R U . . .
C11 C 0.6527(4) 0.2991(4) 0.2276(4) 0.0623(13) Uani 1 1 d . . . . .
C21 C 0.6200(5) 0.3775(5) 0.2019(4) 0.0813(18) Uani 1 1 d . . . . .
H21 H 0.669896 0.423178 0.208030 0.098 Uiso 1 1 calc R U . . .
C31 C 0.5119(6) 0.3896(6) 0.1665(5) 0.100(2) Uani 1 1 d . . . . .
H31 H 0.489776 0.443172 0.148689 0.120 Uiso 1 1 calc R U . . .
C41 C 0.4384(7) 0.3227(8) 0.1578(5) 0.115(3) Uani 1 1 d . . . . .
H41 H 0.367326 0.330288 0.132205 0.138 Uiso 1 1 calc R U . . .
C51 C 0.4693(7) 0.2455(7) 0.1864(7) 0.120(3) Uani 1 1 d . . . . .
H51 H 0.417547 0.200757 0.183157 0.144 Uiso 1 1 calc R U . . .
C61 C 0.5770(6) 0.2326(5) 0.2205(6) 0.095(2) Uani 1 1 d . . . . .
H61 H 0.598272 0.178898 0.238603 0.114 Uiso 1 1 calc R U . . .
O1O2 O 0.7370(4) 0.3543(2) -0.0339(2) 0.0667(10) Uani 1 1 d . . . . .
C2O2 C 0.8069(5) 0.3421(3) 0.0323(3) 0.0522(11) Uani 1 1 d . . . . .
N3O2 N 0.8420(4) 0.4092(2) 0.0699(2) 0.0518(9) Uani 1 1 d . . . . .
C4O2 C 0.8037(5) 0.4837(3) 0.0195(3) 0.0622(14) Uani 1 1 d . . . . .
H4O2 H 0.769735 0.526160 0.056596 0.075 Uiso 1 1 calc R U . . .
C5O2 C 0.7092(6) 0.4443(4) -0.0339(4) 0.0734(16) Uani 1 1 d . . . . .
H5OC H 0.633854 0.454212 -0.009738 0.088 Uiso 1 1 calc R U . . .
H5OD H 0.710522 0.467054 -0.089986 0.088 Uiso 1 1 calc R U . . .
C1B2 C 0.9008(6) 0.5229(4) -0.0284(4) 0.0689(16) Uani 1 1 d . . . . .
C2B2 C 0.9206(8) 0.6087(5) -0.0241(5) 0.093(2) Uani 1 1 d . . . . .
H2B2 H 0.876302 0.641930 0.011405 0.111 Uiso 1 1 calc R U . . .
C3B2 C 1.0052(11) 0.6462(6) -0.0717(7) 0.121(4) Uani 1 1 d . . . . .
H3B2 H 1.017263 0.704294 -0.068200 0.145 Uiso 1 1 calc R U . . .
C4B2 C 1.0715(9) 0.5984(7) -0.1241(6) 0.115(3) Uani 1 1 d . . . . .
H4B2 H 1.128848 0.623258 -0.156266 0.139 Uiso 1 1 calc R U . . .
C5B2 C 1.0517(10) 0.5138(7) -0.1281(6) 0.119(3) Uani 1 1 d . . . . .
H5B2 H 1.095302 0.481020 -0.164442 0.143 Uiso 1 1 calc R U . . .
C6B2 C 0.9697(8) 0.4756(5) -0.0804(5) 0.093(2) Uani 1 1 d . . . . .
H6B2 H 0.960253 0.417176 -0.082979 0.111 Uiso 1 1 calc R U . . .
C12 C 0.8337(5) 0.2544(3) 0.0512(3) 0.0538(11) Uani 1 1 d . . . . .
C22 C 0.9367(5) 0.2345(4) 0.0897(3) 0.0610(13) Uani 1 1 d . . . . .
H22 H 0.988670 0.277065 0.103445 0.073 Uiso 1 1 calc R U . . .
C32 C 0.9616(7) 0.1511(4) 0.1075(4) 0.0814(19) Uani 1 1 d . . . . .
H32 H 1.030745 0.137240 0.133312 0.098 Uiso 1 1 calc R U . . .
C42 C 0.8844(8) 0.0885(4) 0.0871(5) 0.093(2) Uani 1 1 d . . . . .
H42 H 0.900361 0.032577 0.101113 0.112 Uiso 1 1 calc R U . . .
C52 C 0.7841(8) 0.1079(4) 0.0463(5) 0.089(2) Uani 1 1 d . . . . .
H52 H 0.733804 0.064919 0.030642 0.107 Uiso 1 1 calc R U . . .
C62 C 0.7580(6) 0.1904(4) 0.0287(4) 0.0691(15) Uani 1 1 d . . . . .
H62 H 0.689531 0.203656 0.001687 0.083 Uiso 1 1 calc R U . . .

loop_
_atom_site_aniso_label
_atom_site_aniso_U_11
_atom_site_aniso_U_22
_atom_site_aniso_U_33
_atom_site_aniso_U_23
_atom_site_aniso_U_13
_atom_site_aniso_U_12
Zn 0.0484(3) 0.0565(3) 0.0384(3) -0.0007(3) -0.0048(2) 0.0005(3)
I1 0.0768(2) 0.06817(19) 0.05054(16) -0.01497(16) -0.00627(16) 0.01068(17)
I2 0.04833(16) 0.0818(2) 0.0764(2) 0.0007(2) -0.00014(16) -0.00308(17)
O1O1 0.066(2) 0.065(2) 0.083(3) 0.013(2) 0.008(2) -0.0026(18)
C2O1 0.055(3) 0.068(3) 0.047(3) 0.001(2) 0.006(2) 0.002(2)
N3O1 0.048(2) 0.060(2) 0.043(2) 0.0057(17) -0.0029(17) 0.0018(17)
C4O1 0.052(3) 0.060(3) 0.055(3) 0.010(2) 0.000(2) 0.013(2)
C5O1 0.082(4) 0.056(3) 0.072(4) 0.007(3) 0.002(3) 0.009(3)
C1B1 0.065(3) 0.058(3) 0.057(3) 0.008(2) -0.011(2) 0.014(2)
C2B1 0.064(4) 0.098(4) 0.072(4) 0.015(3) -0.009(3) 0.001(3)
C3B1 0.096(6) 0.123(6) 0.085(5) 0.014(5) -0.036(5) -0.012(5)
C4B1 0.140(8) 0.086(5) 0.076(5) 0.003(4) -0.043(5) 0.019(5)
C5B1 0.131(7) 0.100(5) 0.072(4) -0.012(4) -0.012(4) 0.052(5)
C6B1 0.088(5) 0.102(5) 0.065(4) -0.007(3) -0.007(3) 0.046(4)
C11 0.052(3) 0.085(3) 0.050(3) -0.008(3) 0.005(2) -0.001(2)
C21 0.049(3) 0.103(4) 0.093(5) 0.020(4) 0.002(3) 0.000(3)
C31 0.056(4) 0.153(7) 0.092(5) 0.027(5) -0.001(4) 0.021(4)
C41 0.056(4) 0.205(11) 0.083(5) -0.029(6) -0.011(4) 0.009(6)
C51 0.064(4) 0.155(8) 0.141(8) -0.064(7) -0.015(5) -0.012(5)
C61 0.073(4) 0.100(5) 0.112(6) -0.030(5) -0.003(4) -0.011(4)
O1O2 0.080(3) 0.069(2) 0.051(2) -0.0102(17) -0.0264(19) 0.0092(19)
C2O2 0.054(3) 0.065(3) 0.038(2) -0.006(2) -0.008(2) 0.005(2)
N3O2 0.061(2) 0.056(2) 0.0387(19) -0.0030(16) -0.0100(17) 0.0066(17)
C4O2 0.083(4) 0.058(3) 0.045(3) -0.006(2) -0.015(3) 0.016(3)
C5O2 0.091(4) 0.072(4) 0.057(3) -0.005(3) -0.029(3) 0.022(3)
C1B2 0.098(5) 0.061(3) 0.048(3) 0.005(2) -0.020(3) 0.006(3)
C2B2 0.126(7) 0.074(4) 0.078(5) -0.005(4) -0.031(5) -0.008(4)
C3B2 0.177(11) 0.090(5) 0.097(6) 0.020(5) -0.047(7) -0.044(7)
C4B2 0.108(7) 0.147(9) 0.091(6) 0.038(6) -0.027(5) -0.044(6)
C5B2 0.142(9) 0.127(7) 0.087(6) 0.028(5) 0.012(6) -0.005(6)
C6B2 0.123(6) 0.076(4) 0.079(4) 0.013(3) 0.017(5) 0.004(4)
C12 0.057(3) 0.062(3) 0.042(2) -0.006(2) 0.000(2) 0.007(2)
C22 0.063(3) 0.068(3) 0.052(3) -0.013(2) -0.005(2) 0.013(2)
C32 0.105(5) 0.080(4) 0.059(3) -0.011(3) -0.011(3) 0.036(4)
C42 0.146(7) 0.064(4) 0.070(4) 0.004(3) 0.001(5) 0.021(4)
C52 0.121(6) 0.064(4) 0.082(5) -0.002(3) 0.008(4) -0.019(4)
C62 0.069(4) 0.071(4) 0.068(4) -0.003(3) -0.006(3) -0.007(3)

loop_
_atom_type_symbol
_atom_type_description
_atom_type_scat_dispersion_real
_atom_type_scat_dispersion_imag
_atom_type_scat_source
C C 0.0181 0.0091 'International Tables Vol C Tables 4.2.6.8 and 6.1.1.4'
H H 0.0000 0.0000 'International Tables Vol C Tables 4.2.6.8 and 6.1.1.4'
I I -0.3257 6.8362 'International Tables Vol C Tables 4.2.6.8 and 6.1.1.4'
N N 0.0311 0.0180 'International Tables Vol C Tables 4.2.6.8 and 6.1.1.4'
O O 0.0492 0.0322 'International Tables Vol C Tables 4.2.6.8 and 6.1.1.4'
Zn Zn -1.5491 0.6778 'International Tables Vol C Tables 4.2.6.8 and 6.1.1.4'

loop_
_exptl_crystal_face_index_h
_exptl_crystal_face_index_k
_exptl_crystal_face_index_l
_exptl_crystal_face_perp_dist
0 0 -1 0.0267
0 0 1 0.0116
0 1 0 0.0691
0 -1 0 0.1859
-1 0 0 0.0345
1 0 0 0.0205

loop_
_geom_angle_atom_site_label_1
_geom_angle_atom_site_label_2
_geom_angle_atom_site_label_3
_geom_angle
_geom_angle_site_symmetry_1
_geom_angle_site_symmetry_3
_geom_angle_publ_flag
N3O2 Zn N3O1 107.64(16) . . ?
N3O2 Zn I2 110.17(12) . . ?
N3O1 Zn I2 109.65(11) . . ?
N3O2 Zn I1 102.31(11) . . ?
N3O1 Zn I1 115.20(11) . . ?
I2 Zn I1 111.53(3) . . ?
C2O1 O1O1 C5O1 107.5(4) . . ?
N3O1 C2O1 O1O1 116.8(5) . . ?
N3O1 C2O1 C11 129.3(5) . . ?
O1O1 C2O1 C11 113.9(5) . . ?
C2O1 N3O1 C4O1 107.5(4) . . ?
C2O1 N3O1 Zn 132.5(4) . . ?
C4O1 N3O1 Zn 117.9(3) . . ?
N3O1 C4O1 C1B1 114.6(4) . . ?
N3O1 C4O1 C5O1 102.0(4) . . ?
C1B1 C4O1 C5O1 112.4(5) . . ?
O1O1 C5O1 C4O1 105.0(4) . . ?
C6B1 C1B1 C2B1 118.1(6) . . ?
C6B1 C1B1 C4O1 122.6(6) . . ?
C2B1 C1B1 C4O1 119.1(5) . . ?
C3B1 C2B1 C1B1 121.5(7) . . ?
C4B1 C3B1 C2B1 119.3(8) . . ?
C3B1 C4B1 C5B1 120.4(7) . . ?
C4B1 C5B1 C6B1 120.1(8) . . ?
C1B1 C6B1 C5B1 120.5(7) . . ?
C21 C11 C61 119.5(6) . . ?
C21 C11 C2O1 122.1(5) . . ?
C61 C11 C2O1 118.5(6) . . ?
C11 C21 C31 120.0(7) . . ?
C41 C31 C21 120.1(8) . . ?
C51 C41 C31 119.8(7) . . ?
C41 C51 C61 120.6(8) . . ?
C11 C61 C51 120.0(8) . . ?
C2O2 O1O2 C5O2 105.9(4) . . ?
N3O2 C2O2 O1O2 116.2(4) . . ?
N3O2 C2O2 C12 128.4(4) . . ?
O1O2 C2O2 C12 115.5(4) . . ?
C2O2 N3O2 C4O2 107.5(4) . . ?
C2O2 N3O2 Zn 132.7(3) . . ?
C4O2 N3O2 Zn 118.6(3) . . ?
N3O2 C4O2 C1B2 112.2(5) . . ?
N3O2 C4O2 C5O2 101.4(4) . . ?
C1B2 C4O2 C5O2 115.0(5) . . ?
O1O2 C5O2 C4O2 103.7(4) . . ?
C2B2 C1B2 C6B2 117.9(8) . . ?
C2B2 C1B2 C4O2 120.5(7) . . ?
C6B2 C1B2 C4O2 121.6(5) . . ?
C1B2 C2B2 C3B2 120.9(9) . . ?
C4B2 C3B2 C2B2 120.4(8) . . ?
C5B2 C4B2 C3B2 118.5(10) . . ?
C4B2 C5B2 C6B2 121.9(11) . . ?
C5B2 C6B2 C1B2 120.4(8) . . ?
C22 C12 C62 120.0(5) . . ?
C22 C12 C2O2 119.7(5) . . ?
C62 C12 C2O2 120.3(5) . . ?
C32 C22 C12 119.4(6) . . ?
C42 C32 C22 120.1(7) . . ?
C52 C42 C32 120.5(6) . . ?
C62 C52 C42 120.0(7) . . ?
C52 C62 C12 120.0(6) . . ?

loop_
_geom_bond_atom_site_label_1
_geom_bond_atom_site_label_2
_geom_bond_distance
_geom_bond_site_symmetry_2
_geom_bond_publ_flag
Zn N3O2 2.060(4) . ?
Zn N3O1 2.078(4) . ?
Zn I2 2.5643(6) . ?
Zn I1 2.6215(7) . ?
O1O1 C2O1 1.334(7) . ?
O1O1 C5O1 1.430(7) . ?
C2O1 N3O1 1.282(6) . ?
C2O1 C11 1.477(7) . ?
N3O1 C4O1 1.503(6) . ?
C4O1 C1B1 1.507(8) . ?
C4O1 C5O1 1.528(8) . ?
C1B1 C6B1 1.370(9) . ?
C1B1 C2B1 1.382(9) . ?
C2B1 C3B1 1.381(11) . ?
C3B1 C4B1 1.357(13) . ?
C4B1 C5B1 1.367(13) . ?
C5B1 C6B1 1.386(10) . ?
C11 C21 1.360(9) . ?
C11 C61 1.376(9) . ?
C21 C31 1.392(9) . ?
C31 C41 1.365(13) . ?
C41 C51 1.352(14) . ?
C51 C61 1.381(11) . ?
O1O2 C2O2 1.351(6) . ?
O1O2 C5O2 1.457(7) . ?
C2O2 N3O2 1.287(6) . ?
C2O2 C12 1.452(7) . ?
N3O2 C4O2 1.495(6) . ?
C4O2 C1B2 1.500(10) . ?
C4O2 C5O2 1.526(8) . ?
C1B2 C2B2 1.376(9) . ?
C1B2 C6B2 1.378(10) . ?
C2B2 C3B2 1.378(14) . ?
C3B2 C4B2 1.368(15) . ?
C4B2 C5B2 1.357(14) . ?
C5B2 C6B2 1.364(12) . ?
C12 C22 1.383(8) . ?
C12 C62 1.387(8) . ?
C22 C32 1.379(8) . ?
C32 C42 1.375(11) . ?
C42 C52 1.372(12) . ?
C52 C62 1.368(10) . ?
